data_2019284
loop_
_publ_author_name
'Hietsoi, Oleksandr'
'Filatov, Alexander S.'
'Petrukhina, Marina A.'

_publ_section_title
;
 Building a two-dimensional network from mixed-valence copper units held
 together by acetone bridges
;
_journal_coeditor_code FA3322
_journal_issue 12
_journal_name_full 'Acta Crystallographica Section C'
_journal_page_first 1416
_journal_page_last 1420
_journal_paper_doi 10.1107/S0108270113025559
_journal_volume 69
_journal_year 2013
_chemical_formula_iupac '[Cu10 (C2 F3 O2)12 (C3 H6 O1)2]'
_chemical_formula_moiety 'C30 H12 Cu10 F36 O26'
_chemical_formula_sum 'C30 H12 Cu10 F36 O26'
_chemical_formula_weight 2107.80
_chemical_name_systematic
Di-\m~2~-acetone-di-\m~3~-trifluoroacetato-deca-\m~2~-trifluoroacetato-octacopper(I)dicopper(II)
_space_group_IT_number 2
_symmetry_cell_setting triclinic
_symmetry_space_group_name_Hall '-P 1'
_symmetry_space_group_name_H-M 'P -1'
_atom_sites_solution_hydrogens geom
_atom_sites_solution_primary direct
_atom_sites_solution_secondary difmap
_audit_creation_method SHELXL97
_cell_angle_alpha 94.586(2)
_cell_angle_beta 90.880(2)
_cell_angle_gamma 107.708(2)
_cell_formula_units_Z 2
_cell_length_a 8.4999(12)
_cell_length_b 11.1689(15)
_cell_length_c 32.202(4)
_cell_measurement_reflns_used 9710
_cell_measurement_temperature 100(2)
_cell_measurement_theta_max 28.33
_cell_measurement_theta_min 2.21
_cell_volume 2900.4(7)
_computing_cell_refinement 'SAINT (Bruker, 2003)'
_computing_data_collection 'SMART (Bruker, 2003)'
_computing_data_reduction 'SAINT (Bruker, 2003)'
_computing_molecular_graphics 'SHELXTL (Sheldrick, 2008)'
_computing_publication_material 'SHELXTL (Sheldrick, 2008)'
_computing_structure_refinement 'SHELXTL (Sheldrick, 2008)'
_computing_structure_solution 'SHELXTL (Sheldrick, 2008)'
_diffrn_ambient_temperature 100(2)
_diffrn_measured_fraction_theta_full 0.990
_diffrn_measured_fraction_theta_max 0.881
_diffrn_measurement_device_type 'Bruker SMART APEX CCD area-detector'
_diffrn_measurement_method '0.30\% \w scans'
_diffrn_radiation_monochromator graphite
_diffrn_radiation_source 'fine-focus sealed tube'
_diffrn_radiation_type Mo-K\a
_diffrn_radiation_wavelength 0.71073
_diffrn_reflns_av_R_equivalents 0.0277
_diffrn_reflns_av_sigmaI/netI 0.0465
_diffrn_reflns_limit_h_max 11
_diffrn_reflns_limit_h_min -11
_diffrn_reflns_limit_k_max 14
_diffrn_reflns_limit_k_min -14
_diffrn_reflns_limit_l_max 40
_diffrn_reflns_limit_l_min -42
_diffrn_reflns_number 24771
_diffrn_reflns_theta_full 25.00
_diffrn_reflns_theta_max 28.33
_diffrn_reflns_theta_min 1.92
_diffrn_standards_number 0
_exptl_absorpt_coefficient_mu 3.782
_exptl_absorpt_correction_T_max 0.7518
_exptl_absorpt_correction_T_min 0.4173
_exptl_absorpt_correction_type multi-scan
_exptl_absorpt_process_details '(SADABS; Bruker, 2003)'
_exptl_crystal_colour blue--green
_exptl_crystal_density_diffrn 2.414
_exptl_crystal_density_method 'not measured'
_exptl_crystal_description plate
_exptl_crystal_F_000 2028
_exptl_crystal_size_max 0.28
_exptl_crystal_size_mid 0.12
_exptl_crystal_size_min 0.08
_refine_diff_density_max 1.110
_refine_diff_density_min -0.694
_refine_ls_extinction_method none
_refine_ls_goodness_of_fit_ref 1.023
_refine_ls_hydrogen_treatment constr
_refine_ls_matrix_type full
_refine_ls_number_parameters 923
_refine_ls_number_reflns 12733
_refine_ls_number_restraints 0
_refine_ls_restrained_S_all 1.023
_refine_ls_R_factor_all 0.0718
_refine_ls_R_factor_gt 0.0483
_refine_ls_shift/su_max 0.001
_refine_ls_shift/su_mean 0.000
_refine_ls_structure_factor_coef Fsqd
_refine_ls_weighting_details 'calc w = 1/[\s^2^(Fo^2^)+(0.0582P)^2^+1.4275P] where P=(Fo^2^+2Fc^2^)/3'
_refine_ls_weighting_scheme calc
_refine_ls_wR_factor_gt 0.1104
_refine_ls_wR_factor_ref 0.1258
_reflns_number_gt 9129
_reflns_number_total 12733
_reflns_threshold_expression I>2\s(I)
_cod_data_source_file fa3322.cif
_cod_data_source_block I
_cod_database_code 2019284

loop_
_symmetry_equiv_pos_as_xyz
'x, y, z'
'-x, -y, -z'

loop_
_atom_site_type_symbol
_atom_site_label
_atom_site_fract_x
_atom_site_fract_y
_atom_site_fract_z
_atom_site_U_iso_or_equiv
_atom_site_adp_type
_atom_site_calc_flag
_atom_site_refinement_flags
_atom_site_occupancy
_atom_site_symmetry_multiplicity
Cu Cu1 0.84624(7) 0.85609(5) 0.229302(17) 0.01998(13) Uani d . 1 1
Cu Cu2 0.70886(7) 0.64445(5) 0.268447(17) 0.02041(13) Uani d . 1 1
Cu Cu3 0.76510(7) 0.49615(5) 0.513826(17) 0.02304(13) Uani d . 1 1
Cu Cu4 0.71979(7) 0.99617(5) -0.014572(17) 0.02316(14) Uani d . 1 1
Cu Cu5 0.93249(7) 0.63998(5) 0.453168(17) 0.02274(14) Uani d . 1 1
Cu Cu6 0.58627(7) 0.48554(5) 0.440841(18) 0.02338(14) Uani d . 1 1
Cu Cu7 0.76356(7) 0.89698(6) 0.123212(18) 0.02648(14) Uani d . 1 1
Cu Cu8 0.75390(7) 0.61214(6) 0.377191(18) 0.02812(15) Uani d . 1 1
Cu Cu9 0.57146(7) 0.85419(5) 0.047960(17) 0.02267(14) Uani d . 1 1
Cu Cu10 0.91852(7) 1.01153(5) 0.055059(18) 0.02308(14) Uani d . 1 1
O O1 0.6598(4) 1.1336(3) 0.01274(9) 0.0214(7) Uani d . 1 1
O O2 0.8471(4) 1.1544(3) 0.06578(10) 0.0261(7) Uani d . 1 1
O O3 1.0224(4) 0.8816(3) 0.05148(10) 0.0226(7) Uani d . 1 1
O O4 0.9040(4) 0.7999(3) 0.10962(10) 0.0289(8) Uani d . 1 1
O O5 0.6108(4) 0.9826(3) 0.13949(10) 0.0288(8) Uani d . 1 1
O O6 0.4586(4) 0.9541(3) 0.07910(9) 0.0235(7) Uani d . 1 1
O O7 0.6480(4) 0.7318(3) 0.01734(10) 0.0236(7) Uani d . 1 1
O O8 0.7809(4) 0.8516(3) -0.03294(9) 0.0226(7) Uani d . 1 1
O O9 0.9316(4) 1.0139(3) 0.19159(10) 0.0236(7) Uani d . 1 1
O O10 0.6021(4) 0.4861(3) 0.30392(10) 0.0234(7) Uani d . 1 1
O O11 0.6620(4) 0.9111(3) 0.25095(10) 0.0272(7) Uani d . 1 1
O O12 0.5391(4) 0.7290(3) 0.28038(10) 0.0251(7) Uani d . 1 1
O O13 1.0119(4) 0.7724(3) 0.21357(10) 0.0244(7) Uani d . 1 1
O O14 0.9059(4) 0.6001(3) 0.24933(10) 0.0260(7) Uani d . 1 1
O O15 0.9640(4) 0.9178(3) 0.28379(10) 0.0282(8) Uani d . 1 1
O O16 0.8431(4) 0.7461(3) 0.31773(9) 0.0238(7) Uani d . 1 1
O O17 0.6956(4) 0.7554(3) 0.18256(9) 0.0236(7) Uani d . 1 1
O O18 0.5983(4) 0.5741(3) 0.21397(10) 0.0277(7) Uani d . 1 1
O O19 0.6141(4) 0.7110(3) 0.38992(10) 0.0302(8) Uani d . 1 1
O O20 0.4801(4) 0.6143(3) 0.44399(10) 0.0239(7) Uani d . 1 1
O O21 0.6617(4) 0.3439(3) 0.43056(10) 0.0263(7) Uani d . 1 1
O O22 0.8289(4) 0.3600(3) 0.48767(10) 0.0242(7) Uani d . 1 1
O O23 0.7054(4) 0.6421(3) 0.53096(10) 0.0237(7) Uani d . 1 1
O O24 0.8543(4) 0.7620(3) 0.48308(10) 0.0233(7) Uani d . 1 1
O O25 1.0448(4) 0.5393(3) 0.42186(9) 0.0238(7) Uani d . 1 1
O O26 0.8976(4) 0.5187(3) 0.36097(10) 0.0300(8) Uani d . 1 1
C C1 0.7404(5) 1.1859(4) 0.04596(14) 0.0196(9) Uani d . 1 1
C C2 0.6977(5) 1.3024(4) 0.06557(14) 0.0220(10) Uani d . 1 1
C C3 0.9968(5) 0.8051(4) 0.07949(14) 0.0205(9) Uani d . 1 1
C C4 1.0942(5) 0.7092(4) 0.07952(14) 0.0210(9) Uani d . 1 1
C C5 0.4933(5) 0.9907(4) 0.11698(15) 0.0221(10) Uani d . 1 1
C C6 0.3786(6) 1.0541(5) 0.14109(15) 0.0287(11) Uani d . 1 1
C C7 0.7283(5) 0.7503(4) -0.01496(14) 0.0203(9) Uani d . 1 1
C C8 0.7728(6) 0.6345(4) -0.03497(14) 0.0239(10) Uani d . 1 1
C C9 1.0117(7) 1.2173(5) 0.16634(17) 0.0389(13) Uani d . 1 1
H H9A 0.9619 1.1708 0.1399 0.058 Uiso calc R 1 1
H H9B 1.1267 1.2661 0.1624 0.058 Uiso calc R 1 1
H H9C 0.9497 1.2747 0.1758 0.058 Uiso calc R 1 1
C C10 1.0066(6) 1.1266(5) 0.19818(15) 0.0283(11) Uani d . 1 1
C C11 1.1045(11) 1.1817(6) 0.2387(2) 0.082(3) Uani d . 1 1
H H11A 1.0342 1.2110 0.2583 0.123 Uiso calc R 1 1
H H11B 1.2004 1.2529 0.2332 0.123 Uiso calc R 1 1
H H11C 1.1422 1.1169 0.2508 0.123 Uiso calc R 1 1
C C12 0.6474(9) 0.3163(6) 0.26017(19) 0.0567(18) Uani d . 1 1
H H12A 0.6612 0.3735 0.2380 0.085 Uiso calc R 1 1
H H12B 0.5671 0.2348 0.2506 0.085 Uiso calc R 1 1
H H12C 0.7538 0.3041 0.2671 0.085 Uiso calc R 1 1
C C13 0.5860(6) 0.3723(5) 0.29823(15) 0.0261(10) Uani d . 1 1
C C14 0.5072(7) 0.2838(5) 0.33002(16) 0.0360(12) Uani d . 1 1
H H14A 0.4777 0.3315 0.3539 0.054 Uiso calc R 1 1
H H14B 0.5852 0.2415 0.3394 0.054 Uiso calc R 1 1
H H14C 0.4074 0.2206 0.3175 0.054 Uiso calc R 1 1
C C15 0.5508(5) 0.8379(5) 0.27070(14) 0.0229(10) Uani d . 1 1
C C16 0.4176(6) 0.8951(5) 0.28763(14) 0.0232(10) Uani d . 1 1
C C17 1.0075(5) 0.6683(4) 0.22605(13) 0.0209(9) Uani d . 1 1
C C18 1.1415(6) 0.6105(5) 0.20936(15) 0.0256(10) Uani d . 1 1
C C19 0.9352(5) 0.8573(4) 0.31549(14) 0.0203(9) Uani d . 1 1
C C20 1.0185(6) 0.9308(5) 0.35669(15) 0.0269(11) Uani d . 1 1
C C21 0.6132(5) 0.6409(4) 0.18387(14) 0.0213(10) Uani d . 1 1
C C22 0.5235(6) 0.5723(5) 0.14248(14) 0.0253(10) Uani d . 1 1
C C23 0.5106(5) 0.6956(4) 0.41775(14) 0.0197(9) Uani d . 1 1
C C24 0.4074(6) 0.7881(4) 0.41728(15) 0.0241(10) Uani d . 1 1
C C25 0.7595(5) 0.3092(4) 0.45290(14) 0.0222(10) Uani d . 1 1
C C26 0.8073(6) 0.1932(4) 0.43481(15) 0.0237(10) Uani d . 1 1
C C27 0.7648(5) 0.7430(4) 0.51428(14) 0.0213(9) Uani d . 1 1
C C28 0.7204(6) 0.8590(5) 0.53341(14) 0.0245(10) Uani d . 1 1
C C29 1.0101(5) 0.5047(5) 0.38344(14) 0.0231(10) Uani d . 1 1
C C30 1.1205(6) 0.4372(5) 0.35985(15) 0.0288(11) Uani d . 1 1
F F1 0.7134(4) 1.3896(3) 0.03851(9) 0.0368(7) Uani d . 1 1
F F2 0.5393(3) 1.2669(3) 0.07708(10) 0.0357(7) Uani d . 1 1
F F3 0.7930(3) 1.3561(3) 0.09948(9) 0.0306(6) Uani d . 1 1
F F4 1.1843(3) 0.7082(3) 0.04576(8) 0.0280(6) Uani d . 1 1
F F5 1.1991(3) 0.7381(3) 0.11314(9) 0.0326(7) Uani d . 1 1
F F6 0.9934(3) 0.5929(3) 0.08168(10) 0.0366(7) Uani d . 1 1
F F7 0.2597(3) 1.0702(3) 0.11597(9) 0.0361(7) Uani d . 1 1
F F8 0.4628(4) 1.1667(3) 0.15956(10) 0.0442(8) Uani d . 1 1
F F9 0.3027(4) 0.9824(3) 0.17063(9) 0.0429(8) Uani d . 1 1
F F10 0.8125(4) 0.6467(3) -0.07487(8) 0.0333(7) Uani d . 1 1
F F11 0.6483(4) 0.5285(3) -0.03379(10) 0.0377(7) Uani d . 1 1
F F12 0.9043(4) 0.6222(3) -0.01409(9) 0.0379(7) Uani d . 1 1
F F13 0.3829(3) 0.9722(3) 0.26179(9) 0.0361(7) Uani d . 1 1
F F14 0.2756(3) 0.8052(3) 0.29408(9) 0.0310(7) Uani d . 1 1
F F15 0.4735(4) 0.9621(3) 0.32429(9) 0.0353(7) Uani d . 1 1
F F16 1.2824(3) 0.7002(3) 0.20204(8) 0.0296(6) Uani d . 1 1
F F17 1.0826(3) 0.5406(3) 0.17324(9) 0.0327(7) Uani d . 1 1
F F18 1.1784(4) 0.5356(3) 0.23572(9) 0.0374(7) Uani d . 1 1
F F19 1.1681(4) 1.0072(4) 0.35118(10) 0.0571(10) Uani d . 1 1
F F20 0.9260(5) 0.9973(4) 0.37208(11) 0.0615(11) Uani d . 1 1
F F21 1.0329(4) 0.8542(3) 0.38529(10) 0.0458(8) Uani d . 1 1
F F22 0.4695(4) 0.6491(3) 0.12032(9) 0.0399(8) Uani d . 1 1
F F23 0.6283(4) 0.5324(3) 0.11910(9) 0.0446(9) Uani d . 1 1
F F24 0.3938(4) 0.4746(3) 0.14878(10) 0.0489(9) Uani d . 1 1
F F25 0.3043(3) 0.7555(3) 0.38337(9) 0.0334(7) Uani d . 1 1
F F26 0.5038(4) 0.9062(3) 0.41525(10) 0.0363(7) Uani d . 1 1
F F27 0.3155(3) 0.7864(3) 0.45076(8) 0.0282(6) Uani d . 1 1
F F28 0.7210(3) 0.1405(3) 0.39969(9) 0.0295(6) Uani d . 1 1
F F29 0.9688(3) 0.2293(3) 0.42642(9) 0.0323(7) Uani d . 1 1
F F30 0.7830(4) 0.1065(3) 0.46225(9) 0.0368(7) Uani d . 1 1
F F31 0.5879(4) 0.8697(3) 0.51253(9) 0.0380(7) Uani d . 1 1
F F32 0.8440(4) 0.9666(3) 0.53168(9) 0.0364(7) Uani d . 1 1
F F33 0.6812(4) 0.8486(3) 0.57340(9) 0.0344(7) Uani d . 1 1
F F34 1.1994(4) 0.5057(3) 0.33025(10) 0.0462(9) Uani d . 1 1
F F35 1.0281(4) 0.3251(3) 0.34163(10) 0.0451(8) Uani d . 1 1
F F36 1.2341(4) 0.4150(3) 0.38484(9) 0.0396(8) Uani d . 1 1

loop_
_atom_site_aniso_label
_atom_site_aniso_U_11
_atom_site_aniso_U_22
_atom_site_aniso_U_33
_atom_site_aniso_U_12
_atom_site_aniso_U_13
_atom_site_aniso_U_23
Cu1 0.0212(3) 0.0220(3) 0.0169(3) 0.0065(2) 0.0022(2) 0.0031(2)
Cu2 0.0215(3) 0.0226(3) 0.0178(3) 0.0070(2) 0.0026(2) 0.0041(2)
Cu3 0.0275(3) 0.0253(3) 0.0195(3) 0.0121(2) 0.0056(2) 0.0039(2)
Cu4 0.0270(3) 0.0255(3) 0.0209(3) 0.0130(2) 0.0046(2) 0.0040(2)
Cu5 0.0233(3) 0.0258(3) 0.0202(3) 0.0085(2) 0.0065(2) 0.0028(2)
Cu6 0.0236(3) 0.0253(3) 0.0242(3) 0.0112(2) 0.0031(2) 0.0046(2)
Cu7 0.0279(3) 0.0373(4) 0.0205(3) 0.0181(3) 0.0060(2) 0.0065(3)
Cu8 0.0298(3) 0.0413(4) 0.0205(3) 0.0198(3) 0.0079(2) 0.0087(3)
Cu9 0.0235(3) 0.0266(3) 0.0193(3) 0.0093(2) 0.0059(2) 0.0025(2)
Cu10 0.0234(3) 0.0251(3) 0.0242(3) 0.0118(2) 0.0015(2) 0.0049(2)
O1 0.0243(16) 0.0239(17) 0.0192(16) 0.0112(13) 0.0019(13) 0.0056(13)
O2 0.0254(17) 0.0232(18) 0.033(2) 0.0122(14) 0.0001(14) 0.0008(15)
O3 0.0240(16) 0.0234(17) 0.0228(17) 0.0098(13) 0.0048(13) 0.0050(14)
O4 0.0327(19) 0.042(2) 0.0214(17) 0.0225(16) 0.0099(14) 0.0110(15)
O5 0.0272(18) 0.040(2) 0.0250(18) 0.0190(16) 0.0020(14) 0.0001(15)
O6 0.0259(17) 0.0284(18) 0.0172(16) 0.0104(14) 0.0033(13) -0.0004(14)
O7 0.0266(17) 0.0234(18) 0.0216(17) 0.0087(14) 0.0060(13) 0.0010(14)
O8 0.0277(17) 0.0256(18) 0.0173(16) 0.0116(14) 0.0040(13) 0.0031(13)
O9 0.0230(16) 0.0254(18) 0.0238(17) 0.0090(14) 0.0012(13) 0.0050(14)
O10 0.0222(16) 0.0227(18) 0.0261(18) 0.0071(13) 0.0016(13) 0.0058(14)
O11 0.0297(18) 0.0292(19) 0.0247(18) 0.0109(15) 0.0067(14) 0.0049(15)
O12 0.0213(16) 0.0286(19) 0.0269(18) 0.0098(14) 0.0022(13) 0.0030(15)
O13 0.0232(16) 0.0294(19) 0.0247(18) 0.0130(14) 0.0044(13) 0.0061(14)
O14 0.0279(17) 0.0284(19) 0.0239(18) 0.0100(14) 0.0075(14) 0.0080(14)
O15 0.0291(18) 0.032(2) 0.0219(18) 0.0066(15) -0.0009(14) 0.0020(15)
O16 0.0266(17) 0.0291(19) 0.0158(16) 0.0083(14) 0.0015(13) 0.0025(14)
O17 0.0260(17) 0.0273(18) 0.0176(16) 0.0081(14) 0.0018(13) 0.0022(14)
O18 0.0320(19) 0.0251(18) 0.0246(18) 0.0064(15) -0.0012(14) 0.0044(15)
O19 0.0329(19) 0.040(2) 0.0259(18) 0.0198(16) 0.0127(15) 0.0136(16)
O20 0.0218(16) 0.0253(18) 0.0257(18) 0.0070(13) 0.0056(13) 0.0092(14)
O21 0.0265(17) 0.0260(18) 0.0287(19) 0.0105(14) 0.0039(14) 0.0061(15)
O22 0.0288(17) 0.0269(18) 0.0193(17) 0.0114(14) 0.0051(13) 0.0038(14)
O23 0.0282(17) 0.0265(18) 0.0193(17) 0.0124(14) 0.0062(13) 0.0024(14)
O24 0.0231(16) 0.0239(18) 0.0236(17) 0.0080(13) 0.0055(13) 0.0022(14)
O25 0.0236(17) 0.0291(18) 0.0182(17) 0.0076(14) 0.0024(13) 0.0015(14)
O26 0.0314(19) 0.045(2) 0.0189(17) 0.0193(17) 0.0062(14) 0.0041(15)
C1 0.020(2) 0.018(2) 0.020(2) 0.0047(17) 0.0044(17) 0.0052(18)
C2 0.023(2) 0.019(2) 0.026(2) 0.0076(18) 0.0012(18) 0.0058(19)
C3 0.018(2) 0.022(2) 0.021(2) 0.0049(18) -0.0008(17) 0.0017(19)
C4 0.023(2) 0.023(2) 0.019(2) 0.0100(19) 0.0065(18) 0.0051(19)
C5 0.021(2) 0.019(2) 0.025(3) 0.0030(18) 0.0075(18) 0.0030(19)
C6 0.032(3) 0.040(3) 0.018(2) 0.018(2) 0.003(2) -0.002(2)
C7 0.018(2) 0.026(3) 0.018(2) 0.0094(18) -0.0019(17) -0.0013(19)
C8 0.025(2) 0.025(3) 0.021(2) 0.0066(19) 0.0022(19) 0.002(2)
C9 0.052(3) 0.024(3) 0.039(3) 0.007(2) -0.005(3) 0.008(2)
C10 0.031(3) 0.030(3) 0.024(3) 0.008(2) 0.002(2) 0.000(2)
C11 0.135(7) 0.043(4) 0.041(4) -0.012(4) -0.030(4) 0.009(3)
C12 0.088(5) 0.034(3) 0.047(4) 0.014(3) 0.027(4) 0.005(3)
C13 0.028(3) 0.026(3) 0.022(2) 0.005(2) 0.0013(19) 0.003(2)
C14 0.046(3) 0.029(3) 0.030(3) 0.007(2) 0.001(2) 0.004(2)
C15 0.024(2) 0.029(3) 0.016(2) 0.009(2) -0.0019(18) 0.0015(19)
C16 0.024(2) 0.027(3) 0.020(2) 0.010(2) 0.0020(18) 0.004(2)
C17 0.021(2) 0.025(3) 0.016(2) 0.0068(19) -0.0010(17) 0.0004(19)
C18 0.024(2) 0.031(3) 0.026(3) 0.012(2) 0.0043(19) 0.005(2)
C19 0.021(2) 0.025(2) 0.017(2) 0.0100(19) 0.0006(17) 0.0017(19)
C20 0.027(3) 0.031(3) 0.025(3) 0.013(2) -0.001(2) -0.003(2)
C21 0.015(2) 0.029(3) 0.022(2) 0.0115(19) 0.0006(17) -0.001(2)
C22 0.025(2) 0.034(3) 0.018(2) 0.012(2) 0.0023(18) -0.002(2)
C23 0.021(2) 0.018(2) 0.021(2) 0.0061(18) 0.0001(17) 0.0021(18)
C24 0.024(2) 0.025(3) 0.024(2) 0.0064(19) 0.0066(19) 0.007(2)
C25 0.021(2) 0.021(2) 0.024(2) 0.0060(18) 0.0081(18) 0.0032(19)
C26 0.023(2) 0.025(3) 0.025(3) 0.0102(19) -0.0027(19) 0.002(2)
C27 0.019(2) 0.028(3) 0.020(2) 0.0104(19) 0.0002(17) 0.0050(19)
C28 0.029(3) 0.027(3) 0.018(2) 0.009(2) 0.0000(19) 0.0006(19)
C29 0.023(2) 0.031(3) 0.018(2) 0.010(2) 0.0082(18) 0.010(2)
C30 0.031(3) 0.040(3) 0.019(2) 0.015(2) 0.006(2) 0.004(2)
F1 0.057(2) 0.0279(17) 0.0312(17) 0.0205(15) 0.0036(14) 0.0073(13)
F2 0.0227(14) 0.0320(17) 0.0495(19) 0.0068(12) 0.0091(13) -0.0080(14)
F3 0.0330(16) 0.0303(16) 0.0298(16) 0.0138(13) -0.0076(12) -0.0048(13)
F4 0.0292(15) 0.0316(16) 0.0279(15) 0.0147(12) 0.0093(12) 0.0077(12)
F5 0.0301(15) 0.0433(18) 0.0294(16) 0.0166(13) 0.0018(12) 0.0115(13)
F6 0.0338(16) 0.0201(15) 0.055(2) 0.0055(12) 0.0134(14) 0.0063(14)
F7 0.0343(16) 0.056(2) 0.0271(16) 0.0290(15) -0.0009(12) -0.0027(14)
F8 0.0444(19) 0.043(2) 0.045(2) 0.0185(16) -0.0042(15) -0.0170(16)
F9 0.0435(18) 0.063(2) 0.0331(17) 0.0281(17) 0.0245(14) 0.0195(16)
F10 0.0467(18) 0.0350(17) 0.0205(15) 0.0159(14) 0.0102(13) 0.0006(12)
F11 0.0388(17) 0.0254(16) 0.0442(19) 0.0038(13) 0.0123(14) -0.0019(14)
F12 0.0413(17) 0.0420(19) 0.0391(18) 0.0291(15) -0.0088(14) -0.0077(14)
F13 0.0374(17) 0.0441(19) 0.0367(18) 0.0239(14) 0.0098(13) 0.0162(14)
F14 0.0249(14) 0.0367(17) 0.0326(16) 0.0102(12) 0.0067(12) 0.0061(13)
F15 0.0359(16) 0.0412(18) 0.0293(16) 0.0149(14) 0.0044(13) -0.0072(14)
F16 0.0216(14) 0.0378(17) 0.0305(16) 0.0100(12) 0.0065(11) 0.0045(13)
F17 0.0394(17) 0.0326(17) 0.0255(16) 0.0123(13) 0.0034(12) -0.0063(13)
F18 0.0398(17) 0.0478(19) 0.0378(18) 0.0288(15) 0.0120(14) 0.0192(15)
F19 0.0399(19) 0.070(3) 0.036(2) -0.0170(17) 0.0002(15) -0.0126(17)
F20 0.070(2) 0.084(3) 0.048(2) 0.060(2) -0.0198(18) -0.036(2)
F21 0.059(2) 0.047(2) 0.0281(17) 0.0115(17) -0.0147(15) 0.0018(15)
F22 0.0509(19) 0.045(2) 0.0291(17) 0.0263(16) -0.0169(14) -0.0063(14)
F23 0.0379(18) 0.064(2) 0.0361(18) 0.0283(17) -0.0039(14) -0.0242(16)
F24 0.0439(19) 0.050(2) 0.0345(19) -0.0109(16) -0.0059(15) -0.0010(15)
F25 0.0333(16) 0.0443(19) 0.0280(16) 0.0186(14) 0.0003(12) 0.0086(14)
F26 0.0381(17) 0.0210(15) 0.050(2) 0.0073(13) 0.0139(14) 0.0103(14)
F27 0.0302(15) 0.0288(16) 0.0293(16) 0.0128(12) 0.0089(12) 0.0079(12)
F28 0.0305(15) 0.0269(15) 0.0318(16) 0.0112(12) -0.0051(12) -0.0022(12)
F29 0.0230(14) 0.0360(17) 0.0387(17) 0.0123(12) 0.0056(12) -0.0054(13)
F30 0.0508(19) 0.0277(16) 0.0366(18) 0.0167(14) 0.0047(14) 0.0120(14)
F31 0.0399(17) 0.0417(19) 0.0391(18) 0.0254(15) -0.0096(14) -0.0064(14)
F32 0.0393(17) 0.0238(16) 0.0425(19) 0.0050(13) 0.0090(14) -0.0015(13)
F33 0.0472(18) 0.0335(17) 0.0239(15) 0.0149(14) 0.0111(13) -0.0003(13)
F34 0.050(2) 0.064(2) 0.0343(18) 0.0277(18) 0.0264(15) 0.0149(16)
F35 0.050(2) 0.045(2) 0.0406(19) 0.0199(16) -0.0041(15) -0.0169(16)
F36 0.0356(17) 0.068(2) 0.0272(16) 0.0353(16) -0.0009(13) -0.0045(15)

loop_
_atom_type_symbol
_atom_type_description
_atom_type_scat_dispersion_real
_atom_type_scat_dispersion_imag
_atom_type_scat_source
C C 0.0033 0.0016 'International Tables Vol C Tables 4.2.6.8 and 6.1.1.4'
O O 0.0106 0.0060 'International Tables Vol C Tables 4.2.6.8 and 6.1.1.4'
F F 0.0171 0.0103 'International Tables Vol C Tables 4.2.6.8 and 6.1.1.4'
Cu Cu 0.3201 1.2651 'International Tables Vol C Tables 4.2.6.8 and 6.1.1.4'
H H 0.0000 0.0000 'International Tables Vol C Tables 4.2.6.8 and 6.1.1.4'

loop_
_geom_angle_atom_site_label_1
_geom_angle_atom_site_label_2
_geom_angle_atom_site_label_3
_geom_angle
O13 Cu1 O11 168.91(13)
O13 Cu1 O15 90.07(14)
O11 Cu1 O15 88.13(14)
O13 Cu1 O17 90.10(13)
O11 Cu1 O17 88.79(13)
O15 Cu1 O17 164.81(14)
O13 Cu1 O9 97.37(12)
O11 Cu1 O9 93.67(13)
O15 Cu1 O9 104.34(13)
O17 Cu1 O9 90.70(12)
O13 Cu1 Cu2 83.87(9)
O11 Cu1 Cu2 85.05(10)
O15 Cu1 Cu2 83.01(10)
O17 Cu1 Cu2 81.90(9)
O9 Cu1 Cu2 172.50(9)
O18 Cu2 O12 90.19(14)
O18 Cu2 O14 88.78(14)
O12 Cu2 O14 165.11(13)
O18 Cu2 O16 168.51(14)
O12 Cu2 O16 88.84(13)
O14 Cu2 O16 89.22(13)
O18 Cu2 O10 99.09(13)
O12 Cu2 O10 95.91(13)
O14 Cu2 O10 98.93(12)
O16 Cu2 O10 92.40(13)
O18 Cu2 Cu1 84.88(10)
O12 Cu2 Cu1 81.96(10)
O14 Cu2 Cu1 83.15(9)
O16 Cu2 Cu1 83.65(9)
O10 Cu2 Cu1 175.53(9)
O23 Cu3 O22 170.41(13)
O23 Cu3 Cu6 86.44(10)
O22 Cu3 Cu6 86.08(10)
O23 Cu3 Cu5 84.31(10)
O22 Cu3 Cu5 87.02(10)
Cu6 Cu3 Cu5 64.09(2)
O8 Cu4 O1 170.82(13)
O8 Cu4 Cu9 84.46(9)
O1 Cu4 Cu9 87.60(9)
O8 Cu4 Cu10 85.91(9)
O1 Cu4 Cu10 86.53(9)
Cu9 Cu4 Cu10 64.55(2)
O24 Cu5 O25 170.39(14)
O24 Cu5 Cu3 80.59(10)
O25 Cu5 Cu3 106.94(10)
O24 Cu5 Cu8 99.93(10)
O25 Cu5 Cu8 82.48(10)
Cu3 Cu5 Cu8 114.99(3)
O24 Cu5 Cu6 86.79(10)
O25 Cu5 Cu6 102.21(10)
Cu3 Cu5 Cu6 57.85(2)
Cu8 Cu5 Cu6 57.30(2)
O21 Cu6 O20 169.94(14)
O21 Cu6 Cu8 94.74(10)
O20 Cu6 Cu8 84.56(9)
O21 Cu6 Cu3 78.88(10)
O20 Cu6 Cu3 110.40(10)
Cu8 Cu6 Cu3 117.01(3)
O21 Cu6 Cu5 87.78(10)
O20 Cu6 Cu5 100.36(10)
Cu8 Cu6 Cu5 59.13(2)
Cu3 Cu6 Cu5 58.05(2)
O4 Cu7 O5 174.83(15)
O4 Cu7 Cu10 78.72(10)
O5 Cu7 Cu10 106.12(11)
O4 Cu7 Cu9 100.09(11)
O5 Cu7 Cu9 80.85(10)
Cu10 Cu7 Cu9 63.16(2)
O19 Cu8 O26 175.98(14)
O19 Cu8 Cu6 80.54(10)
O26 Cu8 Cu6 103.38(11)
O19 Cu8 Cu5 101.44(11)
O26 Cu8 Cu5 81.29(10)
Cu6 Cu8 Cu5 63.57(2)
O7 Cu9 O6 169.93(14)
O7 Cu9 Cu4 81.25(10)
O6 Cu9 Cu4 105.67(10)
O7 Cu9 Cu7 101.76(10)
O6 Cu9 Cu7 82.18(10)
Cu4 Cu9 Cu7 114.86(3)
O7 Cu9 Cu10 86.13(10)
O6 Cu9 Cu10 103.71(10)
Cu4 Cu9 Cu10 57.80(2)
Cu7 Cu9 Cu10 57.58(2)
O2 Cu10 O3 169.64(14)
O2 Cu10 Cu4 78.35(10)
O3 Cu10 Cu4 111.40(10)
O2 Cu10 Cu7 93.28(10)
O3 Cu10 Cu7 85.53(9)
Cu4 Cu10 Cu7 116.39(3)
O2 Cu10 Cu9 88.90(10)
O3 Cu10 Cu9 99.27(10)
Cu4 Cu10 Cu9 57.65(2)
Cu7 Cu10 Cu9 59.27(2)
C1 O1 Cu4 116.7(3)
C1 O2 Cu10 128.6(3)
C3 O3 Cu10 118.6(3)
C3 O4 Cu7 129.1(3)
C5 O5 Cu7 125.4(3)
C5 O6 Cu9 122.3(3)
C7 O7 Cu9 124.8(3)
C7 O8 Cu4 120.5(3)
C10 O9 Cu1 135.9(3)
C13 O10 Cu2 133.5(3)
C15 O11 Cu1 120.1(3)
C15 O12 Cu2 123.4(3)
C17 O13 Cu1 121.7(3)
C17 O14 Cu2 121.5(3)
C19 O15 Cu1 123.5(3)
C19 O16 Cu2 121.7(3)
C21 O17 Cu1 123.0(3)
C21 O18 Cu2 121.1(3)
C23 O19 Cu8 126.6(3)
C23 O20 Cu6 119.8(3)
C25 O21 Cu6 128.0(3)
C25 O22 Cu3 118.1(3)
C27 O23 Cu3 120.9(3)
C27 O24 Cu5 125.4(3)
C29 O25 Cu5 121.7(3)
C29 O26 Cu8 125.4(3)
O2 C1 O1 128.8(4)
O2 C1 C2 115.6(4)
O1 C1 C2 115.5(4)
F3 C2 F1 108.2(4)
F3 C2 F2 107.7(4)
F1 C2 F2 107.7(4)
F3 C2 C1 112.1(4)
F1 C2 C1 111.5(4)
F2 C2 C1 109.4(4)
O4 C3 O3 127.7(4)
O4 C3 C4 113.2(4)
O3 C3 C4 119.0(4)
F6 C4 F4 107.9(4)
F6 C4 F5 107.8(4)
F4 C4 F5 107.4(3)
F6 C4 C3 111.0(4)
F4 C4 C3 113.3(4)
F5 C4 C3 109.2(4)
O5 C5 O6 128.9(4)
O5 C5 C6 112.8(4)
O6 C5 C6 118.3(4)
F8 C6 F9 107.8(4)
F8 C6 F7 107.5(4)
F9 C6 F7 107.1(4)
F8 C6 C5 111.7(4)
F9 C6 C5 110.3(4)
F7 C6 C5 112.2(4)
O7 C7 O8 128.8(4)
O7 C7 C8 115.1(4)
O8 C7 C8 116.1(4)
F11 C8 F10 107.8(4)
F11 C8 F12 108.3(4)
F10 C8 F12 107.4(4)
F11 C8 C7 111.6(4)
F10 C8 C7 112.1(4)
F12 C8 C7 109.4(4)
C10 C9 H9A 109.5
C10 C9 H9B 109.5
H9A C9 H9B 109.5
C10 C9 H9C 109.5
H9A C9 H9C 109.5
H9B C9 H9C 109.5
O9 C10 C9 122.0(5)
O9 C10 C11 122.1(5)
C9 C10 C11 115.8(5)
C10 C11 H11A 109.5
C10 C11 H11B 109.5
H11A C11 H11B 109.5
C10 C11 H11C 109.5
H11A C11 H11C 109.5
H11B C11 H11C 109.5
C13 C12 H12A 109.5
C13 C12 H12B 109.5
H12A C12 H12B 109.5
C13 C12 H12C 109.5
H12A C12 H12C 109.5
H12B C12 H12C 109.5
O10 C13 C14 120.9(4)
O10 C13 C12 122.2(4)
C14 C13 C12 116.9(5)
C13 C14 H14A 109.5
C13 C14 H14B 109.5
H14A C14 H14B 109.5
C13 C14 H14C 109.5
H14A C14 H14C 109.5
H14B C14 H14C 109.5
O12 C15 O11 129.2(4)
O12 C15 C16 116.0(4)
O11 C15 C16 114.7(4)
F13 C16 F15 108.0(4)
F13 C16 F14 107.9(4)
F15 C16 F14 108.0(4)
F13 C16 C15 112.1(4)
F15 C16 C15 108.9(4)
F14 C16 C15 111.8(4)
O13 C17 O14 129.5(4)
O13 C17 C18 116.0(4)
O14 C17 C18 114.5(4)
F18 C18 F16 107.9(4)
F18 C18 F17 108.0(4)
F16 C18 F17 108.4(4)
F18 C18 C17 112.3(4)
F16 C18 C17 111.9(4)
F17 C18 C17 108.2(4)
O15 C19 O16 127.8(4)
O15 C19 C20 115.4(4)
O16 C19 C20 116.7(4)
F20 C20 F19 109.2(4)
F20 C20 F21 107.2(4)
F19 C20 F21 107.5(4)
F20 C20 C19 108.6(4)
F19 C20 C19 111.9(4)
F21 C20 C19 112.2(4)
O18 C21 O17 128.6(4)
O18 C21 C22 115.6(4)
O17 C21 C22 115.8(4)
F24 C22 F23 109.1(4)
F24 C22 F22 107.3(4)
F23 C22 F22 107.0(4)
F24 C22 C21 112.1(4)
F23 C22 C21 109.5(4)
F22 C22 C21 111.8(4)
O19 C23 O20 128.3(4)
O19 C23 C24 112.7(4)
O20 C23 C24 118.9(4)
F26 C24 F27 107.8(4)
F26 C24 F25 108.2(4)
F27 C24 F25 107.7(4)
F26 C24 C23 111.2(4)
F27 C24 C23 113.2(4)
F25 C24 C23 108.5(4)
O21 C25 O22 128.2(4)
O21 C25 C26 116.1(4)
O22 C25 C26 115.7(4)
F28 C26 F30 108.8(4)
F28 C26 F29 108.2(4)
F30 C26 F29 107.9(4)
F28 C26 C25 111.8(4)
F30 C26 C25 110.8(4)
F29 C26 C25 109.3(4)
O23 C27 O24 128.4(4)
O23 C27 C28 116.5(4)
O24 C27 C28 115.1(4)
F32 C28 F33 107.8(4)
F32 C28 F31 107.9(4)
F33 C28 F31 107.2(4)
F32 C28 C27 112.4(4)
F33 C28 C27 111.9(4)
F31 C28 C27 109.5(4)
O26 C29 O25 128.8(4)
O26 C29 C30 113.4(4)
O25 C29 C30 117.7(4)
F34 C30 F36 107.9(4)
F34 C30 F35 108.0(4)
F36 C30 F35 107.0(4)
F34 C30 C29 110.5(4)
F36 C30 C29 112.9(4)
F35 C30 C29 110.3(4)

loop_
_geom_bond_atom_site_label_1
_geom_bond_atom_site_label_2
_geom_bond_distance
_geom_bond_publ_flag
Cu1 O13 1.965(3) yes
Cu1 O11 1.966(3) yes
Cu1 O15 1.972(3) yes
Cu1 O17 1.991(3) yes
Cu1 O9 2.167(3) yes
Cu1 Cu2 2.7171(8) yes
Cu2 O18 1.964(3) yes
Cu2 O12 1.977(3) yes
Cu2 O14 1.979(3) yes
Cu2 O16 1.994(3) yes
Cu2 O10 2.153(3) yes
Cu3 O23 1.895(3) yes
Cu3 O22 1.904(3) yes
Cu3 Cu6 2.7540(9) yes
Cu3 Cu5 2.7599(8) yes
Cu4 O8 1.896(3) yes
Cu4 O1 1.914(3) yes
Cu4 Cu9 2.7443(8) yes
Cu4 Cu10 2.7489(8) yes
Cu5 O24 1.895(3) yes
Cu5 O25 1.922(3) yes
Cu5 Cu8 2.8043(9) yes
Cu5 Cu6 2.9257(9) yes
Cu6 O21 1.888(3) yes
Cu6 O20 1.914(3) yes
Cu6 Cu8 2.7492(8) yes
Cu7 O4 1.876(3) yes
Cu7 O5 1.889(3) yes
Cu7 O9 2.627(3) yes
Cu7 O17 2.539(3) yes
Cu7 Cu10 2.7750(8) yes
Cu7 Cu9 2.8258(9) yes
Cu8 O19 1.882(3) yes
Cu8 O10 2.736(3) yes
Cu8 O16 2.508(3) yes
Cu8 O26 1.887(3) yes
Cu9 O7 1.899(3) yes
Cu9 O6 1.917(3) yes
Cu9 Cu10 2.9333(9) yes
Cu10 O2 1.882(3) yes
Cu10 O3 1.912(3) yes
O1 C1 1.261(5) ?
O2 C1 1.252(5) ?
O3 C3 1.268(5) ?
O4 C3 1.254(5) ?
O5 C5 1.255(5) ?
O6 C5 1.256(5) ?
O7 C7 1.249(5) ?
O8 C7 1.273(5) ?
O9 C10 1.225(6) yes
O10 C13 1.235(6) yes
O11 C15 1.264(5) ?
O12 C15 1.254(5) ?
O13 C17 1.250(5) ?
O14 C17 1.265(5) ?
O15 C19 1.256(5) ?
O16 C19 1.259(5) ?
O17 C21 1.262(5) ?
O18 C21 1.255(5) ?
O19 C23 1.250(5) ?
O20 C23 1.261(5) ?
O21 C25 1.258(5) ?
O22 C25 1.264(5) ?
O23 C27 1.254(5) ?
O24 C27 1.262(5) ?
O25 C29 1.269(5) ?
O26 C29 1.245(5) ?
C1 C2 1.545(6) ?
C2 F3 1.335(5) ?
C2 F1 1.336(5) ?
C2 F2 1.350(5) ?
C3 C4 1.540(6) ?
C4 F6 1.329(5) ?
C4 F4 1.340(5) ?
C4 F5 1.345(5) ?
C5 C6 1.553(6) ?
C6 F8 1.329(6) ?
C6 F9 1.338(6) ?
C6 F7 1.348(5) ?
C7 C8 1.550(6) ?
C8 F11 1.331(5) ?
C8 F10 1.340(5) ?
C8 F12 1.344(5) ?
C9 C10 1.490(7) ?
C9 H9A 0.9800 ?
C9 H9B 0.9800 ?
C9 H9C 0.9800 ?
C10 C11 1.517(8) ?
C11 H11A 0.9800 ?
C11 H11B 0.9800 ?
C11 H11C 0.9800 ?
C12 C13 1.503(7) ?
C12 H12A 0.9800 ?
C12 H12B 0.9800 ?
C12 H12C 0.9800 ?
C13 C14 1.501(6) ?
C14 H14A 0.9800 ?
C14 H14B 0.9800 ?
C14 H14C 0.9800 ?
C15 C16 1.547(6) ?
C16 F13 1.336(5) ?
C16 F15 1.344(5) ?
C16 F14 1.346(5) ?
C17 C18 1.553(6) ?
C18 F18 1.336(5) ?
C18 F16 1.345(5) ?
C18 F17 1.347(5) ?
C19 C20 1.542(6) ?
C20 F20 1.313(5) ?
C20 F19 1.322(6) ?
C20 F21 1.334(6) ?
C21 C22 1.548(6) ?
C22 F24 1.326(5) ?
C22 F23 1.330(5) ?
C22 F22 1.336(5) ?
C23 C24 1.547(6) ?
C24 F26 1.332(5) ?
C24 F27 1.339(5) ?
C24 F25 1.344(5) ?
C25 C26 1.546(6) ?
C26 F28 1.330(5) ?
C26 F30 1.335(5) ?
C26 F29 1.347(5) ?
C27 C28 1.541(6) ?
C28 F32 1.340(5) ?
C28 F33 1.340(5) ?
C28 F31 1.344(5) ?
C29 C30 1.546(6) ?
C30 F34 1.329(5) ?
C30 F36 1.339(5) ?
C30 F35 1.341(6) ?
